data_1533350
loop_
_publ_author_name
'Zvereva, I.'
'Smirnov, Yu.'
'Choisnet, J.'
'Gusarov, V.'
'Popova, V.'

_publ_section_title
;
 Complex aluminates RE2 Sr Al2 O7 (RE = La, Nd, Sm-Ho): cation ordering
 and stability of the double perovskite slab-rocksalt layer P2/RS
 intergrowth
;
_journal_name_full 'Solid State Sciences'
_journal_page_first 343
_journal_page_last 349
_journal_volume 5
_journal_year 2003
_chemical_formula_sum 'Al2 Ho2 O7 Sr'
_chemical_name_systematic 'Ho2 Sr (Al2 O7)'
_space_group_IT_number 139
_symmetry_space_group_name_Hall '-I 4 2'
_symmetry_space_group_name_H-M 'I 4/m m m'
_cell_angle_alpha 90
_cell_angle_beta 90
_cell_angle_gamma 90
_cell_formula_units_Z 2
_cell_length_a 3.709
_cell_length_b 3.709
_cell_length_c 19.448
_cell_volume 267.540
_citation_journal_id_ASTM SSSCFJ
_cod_data_source_file Zvereva_SSSCFJ_2003_994.cif
_cod_data_source_block Al2Ho2O7Sr1
_cod_original_cell_volume 267.5399
_cod_original_formula_sum 'Al2 Ho2 O7 Sr1'
_cod_database_code 1533350

loop_
_symmetry_equiv_pos_as_xyz
x,y,z
-y,x,z
-x,-y,z
y,-x,z
x,-y,-z
y,x,-z
-x,y,-z
-y,-x,-z
-x,-y,-z
y,-x,-z
x,y,-z
-y,x,-z
-x,y,z
-y,-x,z
x,-y,z
y,x,z
x+1/2,y+1/2,z+1/2
-y+1/2,x+1/2,z+1/2
-x+1/2,-y+1/2,z+1/2
y+1/2,-x+1/2,z+1/2
x+1/2,-y+1/2,-z+1/2
y+1/2,x+1/2,-z+1/2
-x+1/2,y+1/2,-z+1/2
-y+1/2,-x+1/2,-z+1/2
-x+1/2,-y+1/2,-z+1/2
y+1/2,-x+1/2,-z+1/2
x+1/2,y+1/2,-z+1/2
-y+1/2,x+1/2,-z+1/2
-x+1/2,y+1/2,z+1/2
-y+1/2,-x+1/2,z+1/2
x+1/2,-y+1/2,z+1/2
y+1/2,x+1/2,z+1/2

loop_
_atom_site_label
_atom_site_type_symbol
_atom_site_fract_x
_atom_site_fract_y
_atom_site_fract_z
_atom_site_occupancy
_atom_site_U_iso_or_equiv
O3 O-2 0 0 0.207 1 0.0
O2 O-2 0 0.5 0.1012 1 0.0
Al1 Al+3 0 0 0.0943 1 0.0
Sr1 Sr+2 0 0 0.5 0.82 0.0
Sr2 Sr+2 0 0 0.318 0.09 0.0
Ho1 Ho+3 0 0 0.5 0.18 0.0
O1 O-2 0 0 0 1 0.0
Ho2 Ho+3 0 0 0.318 0.91 0.0
